data_4035396
loop_
_publ_author_name
'Naresh Babu, K.'
'Kariyandi, Nikhil Raj'
'Saheeda M K, Saina'
'Kinthada, Lakshmana K.'
'Bisai, Alakesh'

_publ_section_title
;
 Lewis Acid-Catalyzed Malonate Addition onto 3-Hydroxy-2-oxindoles:
 Mechanistic Consideration and Synthetic Approaches to the Pyrroloindoline
 Alkaloids.
;
_journal_issue 20
_journal_name_full 'The Journal of organic chemistry'
_journal_page_first 12664
_journal_page_last 12682
_journal_paper_doi 10.1021/acs.joc.8b02017
_journal_volume 83
_journal_year 2018
_chemical_formula_sum 'C42 H34 N2 O5'
_chemical_formula_weight 646.71
_space_group_crystal_system triclinic
_space_group_IT_number 2
_space_group_name_Hall '-P 1'
_space_group_name_H-M_alt 'P -1'
_atom_sites_solution_hydrogens geom
_audit_creation_method SHELXL-2014/7
_cell_angle_alpha 69.310(2)
_cell_angle_beta 78.961(2)
_cell_angle_gamma 71.610(2)
_cell_formula_units_Z 2
_cell_length_a 9.4739(4)
_cell_length_b 12.3578(6)
_cell_length_c 15.9762(8)
_cell_measurement_reflns_used 7507
_cell_measurement_temperature 301(2)
_cell_measurement_theta_max 26.98
_cell_measurement_theta_min 2.45
_cell_volume 1653.69(14)
_computing_structure_refinement 'SHELXL-2014/7 (Sheldrick, 2014)'
_diffrn_ambient_temperature 301(2)
_diffrn_measured_fraction_theta_full 0.997
_diffrn_measured_fraction_theta_max 0.990
_diffrn_measurement_device_type 'Bruker APEX-II CCD'
_diffrn_measurement_method '\f and \w scans'
_diffrn_radiation_type MoK\a
_diffrn_radiation_wavelength 0.71073
_diffrn_reflns_av_R_equivalents 0.1481
_diffrn_reflns_av_unetI/netI 0.1236
_diffrn_reflns_Laue_measured_fraction_full 0.997
_diffrn_reflns_Laue_measured_fraction_max 0.990
_diffrn_reflns_limit_h_max 12
_diffrn_reflns_limit_h_min -12
_diffrn_reflns_limit_k_max 16
_diffrn_reflns_limit_k_min -16
_diffrn_reflns_limit_l_max 21
_diffrn_reflns_limit_l_min -21
_diffrn_reflns_number 50399
_diffrn_reflns_point_group_measured_fraction_full 0.997
_diffrn_reflns_point_group_measured_fraction_max 0.990
_diffrn_reflns_theta_full 25.242
_diffrn_reflns_theta_max 27.877
_diffrn_reflns_theta_min 2.275
_exptl_absorpt_coefficient_mu 0.085
_exptl_absorpt_correction_type none
_exptl_crystal_colour colourless
_exptl_crystal_density_diffrn 1.299
_exptl_crystal_description plate
_exptl_crystal_F_000 680
_exptl_crystal_size_max .15
_exptl_crystal_size_mid .12
_exptl_crystal_size_min .09
_refine_diff_density_max 0.545
_refine_diff_density_min -0.345
_refine_diff_density_rms 0.050
_refine_ls_extinction_method none
_refine_ls_goodness_of_fit_ref 1.186
_refine_ls_hydrogen_treatment constr
_refine_ls_matrix_type full
_refine_ls_number_parameters 442
_refine_ls_number_reflns 7818
_refine_ls_number_restraints 0
_refine_ls_restrained_S_all 1.186
_refine_ls_R_factor_all 0.2196
_refine_ls_R_factor_gt 0.0972
_refine_ls_shift/su_max 0.000
_refine_ls_shift/su_mean 0.000
_refine_ls_structure_factor_coef Fsqd
_refine_ls_weighting_details 'w=1/[\s^2^(Fo^2^)+(0.1000P)^2^] where P=(Fo^2^+2Fc^2^)/3'
_refine_ls_weighting_scheme calc
_refine_ls_wR_factor_gt 0.2025
_refine_ls_wR_factor_ref 0.2408
_reflns_Friedel_coverage 0.000
_reflns_number_gt 3725
_reflns_number_total 7818
_reflns_threshold_expression 'I > 2\s(I)'
_cod_data_source_file jo8b02017_si_001.cif
_cod_data_source_block T1
_cod_database_code 4035396
_shelx_shelxl_version_number 2014/7
_shelx_space_group_comment
;
The symmetry employed for this shelxl refinement is uniquely defined
by the following loop, which should always be used as a source of
symmetry information in preference to the above space-group names.
They are only intended as comments.
;

loop_
_space_group_symop_operation_xyz
'x, y, z'
'-x, -y, -z'

loop_
_atom_site_label
_atom_site_type_symbol
_atom_site_fract_x
_atom_site_fract_y
_atom_site_fract_z
_atom_site_U_iso_or_equiv
_atom_site_adp_type
_atom_site_occupancy
_atom_site_site_symmetry_order
_atom_site_calc_flag
_atom_site_refinement_flags_posn
_atom_site_refinement_flags_adp
O1 O -0.0035(2) 0.32178(19) 0.06271(14) 0.0470(6) Uani 1 1 d . .
O2 O -0.3231(2) 0.2718(2) 0.28652(15) 0.0511(6) Uani 1 1 d . .
O3 O -0.1674(2) 0.0863(2) 0.31626(15) 0.0490(6) Uani 1 1 d . .
O4 O 0.1340(2) 0.4004(2) 0.19422(15) 0.0509(6) Uani 1 1 d . .
O5 O -0.1963(3) 0.2402(2) 0.10244(16) 0.0626(7) Uani 1 1 d . .
N1 N 0.3037(3) 0.2414(2) 0.15768(18) 0.0460(7) Uani 1 1 d . .
N2 N 0.1289(3) 0.0641(3) 0.48538(17) 0.0478(7) Uani 1 1 d . .
H21 H 0.1592 0.0040 0.5317 0.057 Uiso 1 1 calc R U
C1 C 0.1708(4) 0.0998(5) -0.1691(3) 0.0750(13) Uani 1 1 d . .
H1 H 0.2124 0.0446 -0.2003 0.090 Uiso 1 1 calc R U
C2 C 0.1179(5) 0.2200(5) -0.2150(3) 0.0760(13) Uani 1 1 d . .
H29 H 0.1253 0.2462 -0.2775 0.091 Uiso 1 1 calc R U
C3 C 0.0545(4) 0.3010(4) -0.1689(2) 0.0595(10) Uani 1 1 d . .
H28 H 0.0179 0.3818 -0.2005 0.071 Uiso 1 1 calc R U
C4 C 0.0441(3) 0.2644(3) -0.0764(2) 0.0463(9) Uani 1 1 d . .
C5 C -0.0275(4) 0.3587(3) -0.0319(2) 0.0579(10) Uani 1 1 d . .
H26 H 0.0106 0.4281 -0.0638 0.069 Uiso 1 1 calc R U
H27 H -0.1341 0.3836 -0.0372 0.069 Uiso 1 1 calc R U
C6 C -0.1025(3) 0.2699(3) 0.1221(2) 0.0393(8) Uani 1 1 d . .
C7 C -0.0812(3) 0.2574(3) 0.21721(19) 0.0330(7) Uani 1 1 d . .
H32 H -0.1117 0.3389 0.2214 0.040 Uiso 1 1 calc R U
C8 C 0.0825(3) 0.2019(2) 0.24247(19) 0.0329(7) Uani 1 1 d . .
C9 C 0.1715(3) 0.2960(3) 0.1954(2) 0.0389(8) Uani 1 1 d . .
C10 C 0.4190(4) 0.3013(4) 0.1112(3) 0.0695(12) Uani 1 1 d . .
H14 H 0.5163 0.2473 0.1271 0.083 Uiso 1 1 calc R U
H15 H 0.4048 0.3712 0.1296 0.083 Uiso 1 1 calc R U
C11 C 0.4124(5) 0.3414(4) 0.0061(3) 0.0878(15) Uani 1 1 d . .
H13 H 0.3195 0.3579 -0.0138 0.105 Uiso 1 1 calc R U
C12 C 0.5133(6) 0.3524(5) -0.0497(3) 0.0935(15) Uani 1 1 d . .
H12 H 0.6054 0.3329 -0.0279 0.112 Uiso 1 1 calc R U
C13 C 0.5160(5) 0.3920(3) -0.1475(3) 0.0696(12) Uani 1 1 d . .
C14 C 0.4042(4) 0.3900(3) -0.1937(3) 0.0671(11) Uani 1 1 d . .
H11 H 0.3208 0.3649 -0.1625 0.081 Uiso 1 1 calc R U
C15 C 0.4222(5) 0.4265(4) -0.2865(3) 0.0774(13) Uani 1 1 d . .
H10 H 0.3504 0.4252 -0.3182 0.093 Uiso 1 1 calc R U
C16 C 0.5436(6) 0.4643(4) -0.3321(3) 0.0856(15) Uani 1 1 d . .
H2 H 0.5542 0.4884 -0.3946 0.103 Uiso 1 1 calc R U
C17 C -0.5077(4) 0.1778(4) 0.6176(3) 0.0689(11) Uani 1 1 d . .
H3 H -0.5246 0.1692 0.6786 0.083 Uiso 1 1 calc R U
C18 C -0.4004(4) 0.2313(3) 0.5647(3) 0.0632(11) Uani 1 1 d . .
H4 H -0.3434 0.2582 0.5904 0.076 Uiso 1 1 calc R U
C19 C -0.3761(4) 0.2457(3) 0.4737(3) 0.0549(10) Uani 1 1 d . .
H5 H -0.3029 0.2818 0.4387 0.066 Uiso 1 1 calc R U
C20 C -0.4601(3) 0.2066(3) 0.4349(2) 0.0474(9) Uani 1 1 d . .
C21 C -0.4458(4) 0.2229(3) 0.3369(2) 0.0559(10) Uani 1 1 d . .
H6 H -0.4321 0.1458 0.3290 0.067 Uiso 1 1 calc R U
H7 H -0.5382 0.2761 0.3121 0.067 Uiso 1 1 calc R U
C22 C -0.1927(3) 0.1934(3) 0.2794(2) 0.0396(8) Uani 1 1 d . .
C23 C 0.6370(5) 0.4314(4) -0.1992(4) 0.0840(14) Uani 1 1 d . .
H8 H 0.7127 0.4327 -0.1705 0.101 Uiso 1 1 calc R U
C24 C 0.6473(6) 0.4671(4) -0.2880(4) 0.0977(16) Uani 1 1 d . .
H9 H 0.7287 0.4947 -0.3202 0.117 Uiso 1 1 calc R U
C25 C 0.3039(3) 0.1257(3) 0.1611(2) 0.0438(8) Uani 1 1 d . .
C26 C 0.4128(4) 0.0467(4) 0.1245(2) 0.0603(10) Uani 1 1 d . .
H16 H 0.5002 0.0656 0.0939 0.072 Uiso 1 1 calc R U
C27 C 0.3878(5) -0.0611(4) 0.1345(3) 0.0708(12) Uani 1 1 d . .
H17 H 0.4594 -0.1159 0.1102 0.085 Uiso 1 1 calc R U
C28 C 0.2589(5) -0.0892(3) 0.1799(3) 0.0649(11) Uani 1 1 d . .
H19 H 0.2439 -0.1624 0.1855 0.078 Uiso 1 1 calc R U
C29 C 0.1513(4) -0.0095(3) 0.2173(2) 0.0483(9) Uani 1 1 d . .
H18 H 0.0646 -0.0291 0.2485 0.058 Uiso 1 1 calc R U
C30 C 0.1738(3) 0.0988(3) 0.2080(2) 0.0374(8) Uani 1 1 d . .
C31 C 0.0873(3) 0.1717(3) 0.3428(2) 0.0351(7) Uani 1 1 d . .
C32 C 0.0263(3) 0.2508(3) 0.3974(2) 0.0375(8) Uani 1 1 d . .
C33 C -0.0464(4) 0.3722(3) 0.3817(2) 0.0496(9) Uani 1 1 d . .
H25 H -0.0651 0.4225 0.3236 0.060 Uiso 1 1 calc R U
C34 C -0.0903(4) 0.4171(4) 0.4525(3) 0.0655(11) Uani 1 1 d . .
H24 H -0.1397 0.4981 0.4423 0.079 Uiso 1 1 calc R U
C35 C -0.0612(4) 0.3419(4) 0.5405(3) 0.0686(12) Uani 1 1 d . .
H20 H -0.0914 0.3743 0.5875 0.082 Uiso 1 1 calc R U
C36 C 0.0098(4) 0.2232(4) 0.5584(2) 0.0586(10) Uani 1 1 d . .
H23 H 0.0282 0.1738 0.6168 0.070 Uiso 1 1 calc R U
C37 C 0.0541(3) 0.1781(3) 0.4862(2) 0.0416(8) Uani 1 1 d . .
C38 C 0.1478(3) 0.0607(3) 0.3998(2) 0.0411(8) Uani 1 1 d . .
H22 H 0.1953 -0.0074 0.3825 0.049 Uiso 1 1 calc R U
C39 C 0.1615(4) 0.0622(4) -0.0775(3) 0.0745(12) Uani 1 1 d . .
H31 H 0.1967 -0.0188 -0.0460 0.089 Uiso 1 1 calc R U
C40 C 0.1001(4) 0.1442(4) -0.0318(3) 0.0634(11) Uani 1 1 d . .
H30 H 0.0964 0.1180 0.0306 0.076 Uiso 1 1 calc R U
C41 C -0.5664(4) 0.1527(4) 0.4892(3) 0.0756(13) Uani 1 1 d . .
H34 H -0.6244 0.1259 0.4641 0.091 Uiso 1 1 calc R U
C42 C -0.5885(5) 0.1377(4) 0.5793(3) 0.0861(15) Uani 1 1 d . .
H33 H -0.6597 0.0995 0.6147 0.103 Uiso 1 1 calc R U

loop_
_atom_site_aniso_label
_atom_site_aniso_U_11
_atom_site_aniso_U_22
_atom_site_aniso_U_33
_atom_site_aniso_U_23
_atom_site_aniso_U_13
_atom_site_aniso_U_12
O1 0.0614(14) 0.0489(15) 0.0277(13) -0.0045(11) -0.0031(11) -0.0200(11)
O2 0.0411(13) 0.0508(15) 0.0519(15) -0.0156(12) 0.0087(11) -0.0078(11)
O3 0.0517(14) 0.0424(15) 0.0482(15) -0.0067(12) -0.0003(11) -0.0176(11)
O4 0.0668(16) 0.0382(14) 0.0479(15) -0.0101(12) 0.0003(11) -0.0218(12)
O5 0.0541(15) 0.096(2) 0.0496(16) -0.0277(15) -0.0061(12) -0.0296(14)
N1 0.0454(16) 0.0514(19) 0.0409(17) -0.0126(14) 0.0030(13) -0.0192(14)
N2 0.0563(17) 0.0508(19) 0.0315(17) 0.0038(14) -0.0135(13) -0.0212(14)
C1 0.072(3) 0.096(4) 0.073(3) -0.054(3) 0.001(2) -0.016(3)
C2 0.088(3) 0.100(4) 0.044(3) -0.031(3) -0.006(2) -0.022(3)
C3 0.074(3) 0.066(3) 0.038(2) -0.014(2) -0.0071(18) -0.019(2)
C4 0.046(2) 0.057(2) 0.036(2) -0.0133(18) 0.0003(15) -0.0186(17)
C5 0.083(3) 0.058(2) 0.0243(19) -0.0035(18) -0.0085(17) -0.016(2)
C6 0.0383(18) 0.041(2) 0.0334(19) -0.0096(16) -0.0034(15) -0.0060(15)
C7 0.0406(17) 0.0271(17) 0.0297(17) -0.0093(14) -0.0007(13) -0.0078(13)
C8 0.0388(17) 0.0277(17) 0.0289(17) -0.0046(14) -0.0022(13) -0.0097(13)
C9 0.048(2) 0.041(2) 0.0271(18) -0.0098(16) -0.0026(14) -0.0140(16)
C10 0.065(2) 0.094(3) 0.061(3) -0.026(2) 0.016(2) -0.046(2)
C11 0.073(3) 0.070(3) 0.099(4) -0.011(3) 0.040(3) -0.036(2)
C12 0.099(4) 0.102(4) 0.087(4) -0.028(3) -0.007(3) -0.039(3)
C13 0.113(4) 0.050(3) 0.043(2) -0.017(2) -0.025(2) -0.004(2)
C14 0.074(3) 0.065(3) 0.057(3) -0.019(2) -0.002(2) -0.015(2)
C15 0.086(3) 0.072(3) 0.072(3) -0.029(3) -0.027(3) 0.000(2)
C16 0.120(4) 0.066(3) 0.055(3) -0.024(2) 0.001(3) -0.004(3)
C17 0.061(3) 0.086(3) 0.053(3) -0.028(2) 0.009(2) -0.012(2)
C18 0.057(2) 0.069(3) 0.075(3) -0.035(2) -0.003(2) -0.019(2)
C19 0.048(2) 0.057(2) 0.060(3) -0.021(2) 0.0056(18) -0.0181(17)
C20 0.0368(18) 0.055(2) 0.051(2) -0.0221(19) 0.0086(16) -0.0154(16)
C21 0.0375(19) 0.074(3) 0.057(2) -0.023(2) 0.0037(17) -0.0174(18)
C22 0.0438(19) 0.044(2) 0.0307(19) -0.0119(17) -0.0048(14) -0.0097(16)
C23 0.081(3) 0.077(3) 0.106(4) -0.040(3) -0.004(3) -0.028(3)
C24 0.124(5) 0.067(3) 0.094(4) -0.032(3) 0.023(4) -0.027(3)
C25 0.0410(19) 0.047(2) 0.036(2) -0.0098(17) -0.0033(15) -0.0058(16)
C26 0.048(2) 0.067(3) 0.055(3) -0.020(2) 0.0019(18) -0.0040(19)
C27 0.078(3) 0.058(3) 0.055(3) -0.026(2) 0.001(2) 0.015(2)
C28 0.091(3) 0.038(2) 0.055(3) -0.017(2) -0.003(2) -0.002(2)
C29 0.061(2) 0.035(2) 0.044(2) -0.0114(17) 0.0006(16) -0.0101(16)
C30 0.0394(18) 0.0326(19) 0.0333(18) -0.0074(15) -0.0043(14) -0.0034(14)
C31 0.0368(17) 0.0337(18) 0.0335(18) -0.0071(15) -0.0045(13) -0.0110(14)
C32 0.0368(17) 0.042(2) 0.0352(19) -0.0105(16) -0.0026(14) -0.0141(14)
C33 0.060(2) 0.042(2) 0.048(2) -0.0170(18) -0.0040(17) -0.0129(17)
C34 0.073(3) 0.063(3) 0.073(3) -0.042(2) -0.001(2) -0.016(2)
C35 0.075(3) 0.096(4) 0.056(3) -0.046(3) 0.001(2) -0.030(2)
C36 0.067(2) 0.080(3) 0.042(2) -0.024(2) -0.0030(18) -0.033(2)
C37 0.0423(18) 0.052(2) 0.034(2) -0.0111(17) -0.0019(14) -0.0213(16)
C38 0.0450(19) 0.041(2) 0.038(2) -0.0079(16) -0.0095(15) -0.0139(15)
C39 0.073(3) 0.071(3) 0.079(3) -0.038(3) 0.001(2) -0.007(2)
C40 0.073(3) 0.061(3) 0.045(2) -0.015(2) -0.0007(19) -0.008(2)
C41 0.066(3) 0.117(4) 0.065(3) -0.042(3) 0.017(2) -0.051(3)
C42 0.083(3) 0.128(4) 0.067(3) -0.039(3) 0.028(2) -0.065(3)

loop_
_atom_type_symbol
_atom_type_description
_atom_type_scat_dispersion_real
_atom_type_scat_dispersion_imag
_atom_type_scat_source
C C 0.0033 0.0016 'International Tables Vol C Tables 4.2.6.8 and 6.1.1.4'
H H 0.0000 0.0000 'International Tables Vol C Tables 4.2.6.8 and 6.1.1.4'
N N 0.0061 0.0033 'International Tables Vol C Tables 4.2.6.8 and 6.1.1.4'
O O 0.0106 0.0060 'International Tables Vol C Tables 4.2.6.8 and 6.1.1.4'

loop_
_geom_angle_atom_site_label_1
_geom_angle_atom_site_label_2
_geom_angle_atom_site_label_3
_geom_angle
C6 O1 C5 116.7(3)
C22 O2 C21 116.6(3)
C9 N1 C25 110.5(3)
C9 N1 C10 123.5(3)
C25 N1 C10 125.6(3)
C38 N2 C37 109.2(3)
C38 N2 H21 125.4
C37 N2 H21 125.4
C39 C1 C2 119.6(4)
C39 C1 H1 120.2
C2 C1 H1 120.2
C3 C2 C1 120.1(4)
C3 C2 H29 119.9
C1 C2 H29 119.9
C2 C3 C4 121.0(4)
C2 C3 H28 119.5
C4 C3 H28 119.5
C40 C4 C3 118.0(3)
C40 C4 C5 124.7(3)
C3 C4 C5 117.3(3)
O1 C5 C4 114.8(3)
O1 C5 H26 108.6
C4 C5 H26 108.6
O1 C5 H27 108.6
C4 C5 H27 108.6
H26 C5 H27 107.5
O5 C6 O1 124.4(3)
O5 C6 C7 124.8(3)
O1 C6 C7 110.8(3)
C22 C7 C6 106.9(2)
C22 C7 C8 115.0(2)
C6 C7 C8 114.8(2)
C22 C7 H32 106.5
C6 C7 H32 106.5
C8 C7 H32 106.5
C30 C8 C31 112.4(2)
C30 C8 C9 101.4(2)
C31 C8 C9 106.7(2)
C30 C8 C7 116.2(2)
C31 C8 C7 110.3(2)
C9 C8 C7 109.0(2)
O4 C9 N1 125.1(3)
O4 C9 C8 126.7(3)
N1 C9 C8 108.2(3)
N1 C10 C11 110.1(3)
N1 C10 H14 109.6
C11 C10 H14 109.6
N1 C10 H15 109.6
C11 C10 H15 109.6
H14 C10 H15 108.2
C12 C11 C10 126.7(5)
C12 C11 H13 116.6
C10 C11 H13 116.6
C11 C12 C13 130.2(6)
C11 C12 H12 114.9
C13 C12 H12 114.9
C23 C13 C14 117.3(4)
C23 C13 C12 118.8(5)
C14 C13 C12 123.8(5)
C15 C14 C13 118.2(4)
C15 C14 H11 120.9
C13 C14 H11 120.9
C16 C15 C14 120.8(4)
C16 C15 H10 119.6
C14 C15 H10 119.6
C24 C16 C15 120.4(5)
C24 C16 H2 119.8
C15 C16 H2 119.8
C42 C17 C18 118.9(4)
C42 C17 H3 120.6
C18 C17 H3 120.6
C17 C18 C19 120.7(4)
C17 C18 H4 119.6
C19 C18 H4 119.6
C20 C19 C18 120.2(3)
C20 C19 H5 119.9
C18 C19 H5 119.9
C41 C20 C19 118.0(3)
C41 C20 C21 118.1(3)
C19 C20 C21 123.8(3)
O2 C21 C20 113.9(3)
O2 C21 H6 108.8
C20 C21 H6 108.8
O2 C21 H7 108.8
C20 C21 H7 108.8
H6 C21 H7 107.7
O3 C22 O2 124.6(3)
O3 C22 C7 125.3(3)
O2 C22 C7 110.1(3)
C24 C23 C13 121.9(5)
C24 C23 H8 119.0
C13 C23 H8 119.0
C23 C24 C16 121.3(5)
C23 C24 H9 119.4
C16 C24 H9 119.4
C26 C25 C30 122.2(3)
C26 C25 N1 127.7(3)
C30 C25 N1 110.1(3)
C27 C26 C25 117.7(4)
C27 C26 H16 121.1
C25 C26 H16 121.1
C26 C27 C28 121.1(3)
C26 C27 H17 119.4
C28 C27 H17 119.4
C27 C28 C29 120.5(4)
C27 C28 H19 119.7
C29 C28 H19 119.7
C30 C29 C28 119.3(3)
C30 C29 H18 120.3
C28 C29 H18 120.3
C29 C30 C25 119.1(3)
C29 C30 C8 132.3(3)
C25 C30 C8 108.6(3)
C38 C31 C32 106.5(3)
C38 C31 C8 125.3(3)
C32 C31 C8 128.1(3)
C33 C32 C37 118.4(3)
C33 C32 C31 135.8(3)
C37 C32 C31 105.7(3)
C34 C33 C32 119.5(3)
C34 C33 H25 120.2
C32 C33 H25 120.2
C33 C34 C35 120.6(4)
C33 C34 H24 119.7
C35 C34 H24 119.7
C36 C35 C34 121.6(3)
C36 C35 H20 119.2
C34 C35 H20 119.2
C35 C36 C37 117.5(4)
C35 C36 H23 121.3
C37 C36 H23 121.3
N2 C37 C36 129.3(3)
N2 C37 C32 108.3(3)
C36 C37 C32 122.3(3)
N2 C38 C31 110.2(3)
N2 C38 H22 124.9
C31 C38 H22 124.9
C1 C39 C40 119.9(4)
C1 C39 H31 120.0
C40 C39 H31 120.0
C39 C40 C4 121.4(4)
C39 C40 H30 119.3
C4 C40 H30 119.3
C42 C41 C20 121.4(4)
C42 C41 H34 119.3
C20 C41 H34 119.3
C17 C42 C41 120.8(4)
C17 C42 H33 119.6
C41 C42 H33 119.6

loop_
_geom_bond_atom_site_label_1
_geom_bond_atom_site_label_2
_geom_bond_distance
O1 C6 1.341(4)
O1 C5 1.457(4)
O2 C22 1.322(4)
O2 C21 1.451(4)
O3 C22 1.208(4)
O4 C9 1.219(3)
O5 C6 1.190(4)
N1 C9 1.361(4)
N1 C25 1.410(4)
N1 C10 1.450(4)
N2 C38 1.359(4)
N2 C37 1.366(4)
N2 H21 0.8600
C1 C39 1.364(6)
C1 C2 1.377(6)
C1 H1 0.9300
C2 C3 1.371(5)
C2 H29 0.9300
C3 C4 1.377(5)
C3 H28 0.9300
C4 C40 1.377(5)
C4 C5 1.492(5)
C5 H26 0.9700
C5 H27 0.9700
C6 C7 1.518(4)
C7 C22 1.516(4)
C7 C8 1.553(4)
C7 H32 0.9800
C8 C30 1.514(4)
C8 C31 1.518(4)
C8 C9 1.545(4)
C10 C11 1.582(6)
C10 H14 0.9700
C10 H15 0.9700
C11 C12 1.182(6)
C11 H13 0.9300
C12 C13 1.461(6)
C12 H12 0.9300
C13 C23 1.392(6)
C13 C14 1.412(5)
C14 C15 1.383(6)
C14 H11 0.9300
C15 C16 1.360(6)
C15 H10 0.9300
C16 C24 1.330(7)
C16 H2 0.9300
C17 C42 1.356(5)
C17 C18 1.373(5)
C17 H3 0.9300
C18 C19 1.384(5)
C18 H4 0.9300
C19 C20 1.376(5)
C19 H5 0.9300
C20 C41 1.375(5)
C20 C21 1.491(5)
C21 H6 0.9700
C21 H7 0.9700
C23 C24 1.322(7)
C23 H8 0.9300
C24 H9 0.9300
C25 C26 1.378(4)
C25 C30 1.386(4)
C26 C27 1.374(5)
C26 H16 0.9300
C27 C28 1.374(5)
C27 H17 0.9300
C28 C29 1.384(4)
C28 H19 0.9300
C29 C30 1.374(4)
C29 H18 0.9300
C31 C38 1.364(4)
C31 C32 1.451(4)
C32 C33 1.392(4)
C32 C37 1.407(4)
C33 C34 1.370(4)
C33 H25 0.9300
C34 C35 1.407(5)
C34 H24 0.9300
C35 C36 1.356(5)
C35 H20 0.9300
C36 C37 1.393(4)
C36 H23 0.9300
C38 H22 0.9300
C39 C40 1.373(5)
C39 H31 0.9300
C40 H30 0.9300
C41 C42 1.368(5)
C41 H34 0.9300
C42 H33 0.9300

loop_
_geom_hbond_atom_site_label_D
_geom_hbond_atom_site_label_H
_geom_hbond_atom_site_label_A
_geom_hbond_distance_DH
_geom_hbond_distance_HA
_geom_hbond_distance_DA
_geom_hbond_angle_DHA
_geom_hbond_site_symmetry_A
C10 H14 O5 0.97 2.65 3.467(4) 141.6 1_655
C5 H26 O4 0.97 2.62 3.203(4) 119.1 2_565
N2 H21 O3 0.86 2.29 3.080(3) 152.2 2_556
C10 H14 O5 0.97 2.65 3.467(4) 141.6 1_655
C5 H26 O4 0.97 2.62 3.203(4) 119.1 2_565
N2 H21 O3 0.86 2.29 3.080(3) 152.2 2_556

loop_
_geom_torsion_atom_site_label_1
_geom_torsion_atom_site_label_2
_geom_torsion_atom_site_label_3
_geom_torsion_atom_site_label_4
_geom_torsion
C39 C1 C2 C3 -1.0(6)
C1 C2 C3 C4 0.9(6)
C2 C3 C4 C40 0.4(5)
C2 C3 C4 C5 -179.7(3)
C6 O1 C5 C4 -88.5(4)
C40 C4 C5 O1 14.2(5)
C3 C4 C5 O1 -165.7(3)
C5 O1 C6 O5 9.0(5)
C5 O1 C6 C7 -169.5(2)
O5 C6 C7 C22 4.0(4)
O1 C6 C7 C22 -177.6(2)
O5 C6 C7 C8 132.8(3)
O1 C6 C7 C8 -48.8(3)
C22 C7 C8 C30 84.9(3)
C6 C7 C8 C30 -39.8(3)
C22 C7 C8 C31 -44.6(3)
C6 C7 C8 C31 -169.3(2)
C22 C7 C8 C9 -161.4(2)
C6 C7 C8 C9 73.9(3)
C25 N1 C9 O4 -172.6(3)
C10 N1 C9 O4 0.5(5)
C25 N1 C9 C8 9.8(3)
C10 N1 C9 C8 -177.1(3)
C30 C8 C9 O4 171.7(3)
C31 C8 C9 O4 -70.5(4)
C7 C8 C9 O4 48.6(4)
C30 C8 C9 N1 -10.7(3)
C31 C8 C9 N1 107.1(3)
C7 C8 C9 N1 -133.8(2)
C9 N1 C10 C11 -100.2(4)
C25 N1 C10 C11 71.8(4)
N1 C10 C11 C12 -151.4(5)
C10 C11 C12 C13 -178.1(4)
C11 C12 C13 C23 161.2(5)
C11 C12 C13 C14 -20.5(8)
C23 C13 C14 C15 0.3(6)
C12 C13 C14 C15 -178.1(4)
C13 C14 C15 C16 -0.6(6)
C14 C15 C16 C24 -0.2(7)
C42 C17 C18 C19 0.8(6)
C17 C18 C19 C20 0.2(6)
C18 C19 C20 C41 -0.6(5)
C18 C19 C20 C21 177.4(3)
C22 O2 C21 C20 89.5(3)
C41 C20 C21 O2 -175.4(3)
C19 C20 C21 O2 6.7(5)
C21 O2 C22 O3 -5.0(4)
C21 O2 C22 C7 174.1(2)
C6 C7 C22 O3 93.7(3)
C8 C7 C22 O3 -35.0(4)
C6 C7 C22 O2 -85.4(3)
C8 C7 C22 O2 145.9(2)
C14 C13 C23 C24 0.7(7)
C12 C13 C23 C24 179.2(4)
C13 C23 C24 C16 -1.6(8)
C15 C16 C24 C23 1.3(7)
C9 N1 C25 C26 175.1(3)
C10 N1 C25 C26 2.1(5)
C9 N1 C25 C30 -4.5(4)
C10 N1 C25 C30 -177.5(3)
C30 C25 C26 C27 1.0(5)
N1 C25 C26 C27 -178.6(3)
C25 C26 C27 C28 -0.2(6)
C26 C27 C28 C29 -0.5(6)
C27 C28 C29 C30 0.6(5)
C28 C29 C30 C25 0.1(5)
C28 C29 C30 C8 -177.8(3)
C26 C25 C30 C29 -0.9(5)
N1 C25 C30 C29 178.7(3)
C26 C25 C30 C8 177.5(3)
N1 C25 C30 C8 -2.8(3)
C31 C8 C30 C29 72.6(4)
C9 C8 C30 C29 -173.9(3)
C7 C8 C30 C29 -55.9(4)
C31 C8 C30 C25 -105.6(3)
C9 C8 C30 C25 8.0(3)
C7 C8 C30 C25 126.0(3)
C30 C8 C31 C38 -8.7(4)
C9 C8 C31 C38 -119.0(3)
C7 C8 C31 C38 122.7(3)
C30 C8 C31 C32 173.5(3)
C9 C8 C31 C32 63.2(4)
C7 C8 C31 C32 -55.1(4)
C38 C31 C32 C33 178.8(3)
C8 C31 C32 C33 -3.1(5)
C38 C31 C32 C37 -0.9(3)
C8 C31 C32 C37 177.3(3)
C37 C32 C33 C34 -0.8(4)
C31 C32 C33 C34 179.6(3)
C32 C33 C34 C35 0.6(5)
C33 C34 C35 C36 -0.4(6)
C34 C35 C36 C37 0.4(5)
C38 N2 C37 C36 179.7(3)
C38 N2 C37 C32 -1.0(3)
C35 C36 C37 N2 178.6(3)
C35 C36 C37 C32 -0.6(5)
C33 C32 C37 N2 -178.6(3)
C31 C32 C37 N2 1.2(3)
C33 C32 C37 C36 0.8(4)
C31 C32 C37 C36 -179.5(3)
C37 N2 C38 C31 0.4(3)
C32 C31 C38 N2 0.3(3)
C8 C31 C38 N2 -177.9(3)
C2 C1 C39 C40 -0.1(6)
C1 C39 C40 C4 1.4(6)
C3 C4 C40 C39 -1.5(5)
C5 C4 C40 C39 178.5(3)
C19 C20 C41 C42 -0.2(6)
C21 C20 C41 C42 -178.3(4)
C18 C17 C42 C41 -1.6(7)
C20 C41 C42 C17 1.3(7)
